data_2224294
loop_
_publ_author_name
'Chen, Chang-Juan'
'Liu, Feng-Neng'
'Zhang, Ai-Jiang'
'Zhang, Liang-Wei'
'Liu, Xiang'

_publ_section_title
;Bis{\m-4'-[4-(quinolin-8-yloxymethyl)phenyl]-2,2':6',2''-terpyridine}disilver(I)
 bis(perchlorate) dimethylformamide disolvate
;
_journal_coeditor_code HY2238
_journal_issue 12
_journal_name_full 'Acta Crystallographica Section E'
_journal_page_first m1674
_journal_page_last m1675
_journal_paper_doi 10.1107/S1600536809046832
_journal_volume 65
_journal_year 2009
_chemical_formula_iupac '[Ag2 (C31 H22 N4 O)2] (Cl O4)2, 2C3 H7 N O'
_chemical_formula_moiety 'C62 H44 Ag2 N8 O2 2+, 2(Cl O4 -), 2(C3 H7 N O)'
_chemical_formula_sum 'C68 H58 Ag2 Cl2 N10 O12'
_chemical_formula_weight 1493.88
_chemical_name_systematic
;
Bis{\m-4'-[4-(quinolin-8-yloxymethyl)phenyl]-2,2':6',2''-
terpyridine}disilver(I) bis(perchlorate) dimethylformamide disolvate
;
_space_group_IT_number 14
_symmetry_cell_setting monoclinic
_symmetry_space_group_name_Hall '-P 2ybc'
_symmetry_space_group_name_H-M 'P 1 21/c 1'
_atom_sites_solution_hydrogens geom
_atom_sites_solution_primary direct
_atom_sites_solution_secondary difmap
_audit_creation_method SHELXL-97
_cell_angle_alpha 90.00
_cell_angle_beta 96.767(8)
_cell_angle_gamma 90.00
_cell_formula_units_Z 2
_cell_length_a 10.0552(16)
_cell_length_b 10.9548(18)
_cell_length_c 29.657(5)
_cell_measurement_reflns_used 6845
_cell_measurement_temperature 296(2)
_cell_measurement_theta_max 28.60
_cell_measurement_theta_min 2.32
_cell_volume 3244.0(9)
_computing_cell_refinement 'SAINT (Bruker, 2007)'
_computing_data_collection 'APEX2 (Bruker, 2007)'
_computing_data_reduction 'SAINT (Bruker, 2007)'
_computing_molecular_graphics 'SHELXTL (Sheldrick, 2008)'
_computing_publication_material 'SHELXTL (Sheldrick, 2008)'
_computing_structure_refinement 'SHELXL97 (Sheldrick, 2008)'
_computing_structure_solution 'SHELXS97 (Sheldrick, 2008)'
_diffrn_ambient_temperature 296(2)
_diffrn_measured_fraction_theta_full 0.964
_diffrn_measured_fraction_theta_max 0.964
_diffrn_measurement_device_type 'Bruker APEXII CCD'
_diffrn_measurement_method '\f and \w'
_diffrn_radiation_monochromator graphite
_diffrn_radiation_source 'fine-focus sealed tube'
_diffrn_radiation_type MoK\a
_diffrn_radiation_wavelength 0.71073
_diffrn_reflns_av_R_equivalents 0.0200
_diffrn_reflns_av_sigmaI/netI 0.0250
_diffrn_reflns_limit_h_max 12
_diffrn_reflns_limit_h_min -12
_diffrn_reflns_limit_k_max 14
_diffrn_reflns_limit_k_min -14
_diffrn_reflns_limit_l_max 28
_diffrn_reflns_limit_l_min -40
_diffrn_reflns_number 20993
_diffrn_reflns_theta_full 28.71
_diffrn_reflns_theta_max 28.71
_diffrn_reflns_theta_min 1.98
_exptl_absorpt_coefficient_mu 0.757
_exptl_absorpt_correction_T_max 0.860
_exptl_absorpt_correction_T_min 0.847
_exptl_absorpt_correction_type multi-scan
_exptl_absorpt_process_details '(SADABS; Sheldrick, 1996)'
_exptl_crystal_colour yellow
_exptl_crystal_density_diffrn 1.529
_exptl_crystal_density_method 'not measured'
_exptl_crystal_description block
_exptl_crystal_F_000 1520
_exptl_crystal_size_max 0.22
_exptl_crystal_size_mid 0.20
_exptl_crystal_size_min 0.20
_refine_diff_density_max 0.673
_refine_diff_density_min -0.437
_refine_ls_extinction_method none
_refine_ls_goodness_of_fit_ref 1.028
_refine_ls_hydrogen_treatment constr
_refine_ls_matrix_type full
_refine_ls_number_parameters 426
_refine_ls_number_reflns 8077
_refine_ls_number_restraints 0
_refine_ls_restrained_S_all 1.028
_refine_ls_R_factor_all 0.0668
_refine_ls_R_factor_gt 0.0406
_refine_ls_shift/su_max 0.001
_refine_ls_shift/su_mean 0.000
_refine_ls_structure_factor_coef Fsqd
_refine_ls_weighting_details 'calc w=1/[\s^2^(Fo^2^)+(0.0551P)^2^+1.1422P] where P=(Fo^2^+2Fc^2^)/3'
_refine_ls_weighting_scheme calc
_refine_ls_wR_factor_gt 0.1040
_refine_ls_wR_factor_ref 0.1177
_reflns_number_gt 5406
_reflns_number_total 8077
_reflns_threshold_expression I>2\s(I)
_cod_data_source_file hy2238.cif
_cod_data_source_block I
_cod_depositor_comments
;
The following automatic conversions were performed:
'_symmetry_cell_setting' value 'Monoclinic' changed to 'monoclinic'
according to '/home/saulius/struct/CIF-dictionaries/cif_core.dic'
dictionary named 'cif_core.dic' version 2.4.1 from 2010-06-29.

Automatic conversion script
Id: cif_fix_enum 1527 2010-12-29 10:47:43Z saulius 

The following automatic conversions were performed:

'_symmetry_cell_setting' value 'Monoclinic' changed to 'monoclinic'
according to /home/saulius/struct/CIF-dictionaries/cif_core.dic
dictionary named 'cif_core.dic' version 2.4.1 from 2010-06-29.

Automatic conversion script
Id: cif_fix_values 1715 2011-07-08 13:25:40Z adriana 
;
_cod_original_sg_symbol_H-M 'P 21/c'
_cod_database_code 2224294
_cod_database_fobs_code 2224294

loop_
_symmetry_equiv_pos_as_xyz
'x, y, z'
'-x, y+1/2, -z+1/2'
'-x, -y, -z'
'x, -y-1/2, z-1/2'

loop_
_atom_site_type_symbol
_atom_site_label
_atom_site_fract_x
_atom_site_fract_y
_atom_site_fract_z
_atom_site_U_iso_or_equiv
_atom_site_adp_type
_atom_site_calc_flag
_atom_site_refinement_flags
_atom_site_occupancy
_atom_site_disorder_assembly
_atom_site_disorder_group
Ag Ag1 0.60078(2) 0.42357(2) 0.602143(7) 0.06913(11) Uani d . 1 . .
C C1 0.6898(5) 0.1295(4) 0.61912(13) 0.1029(14) Uani d . 1 . .
H H1 0.6456 0.1402 0.6447 0.123 Uiso calc R 1 . .
C C2 0.7329(5) 0.0155(4) 0.60987(14) 0.1074(15) Uani d . 1 . .
H H2 0.7210 -0.0493 0.6293 0.129 Uiso calc R 1 . .
C C3 0.7939(4) -0.0024(3) 0.57173(14) 0.0904(12) Uani d . 1 . .
H H3 0.8235 -0.0795 0.5645 0.108 Uiso calc R 1 . .
C C4 0.8109(3) 0.0965(3) 0.54406(11) 0.0698(9) Uani d . 1 . .
H H4 0.8512 0.0863 0.5176 0.084 Uiso calc R 1 . .
C C5 0.7678(3) 0.2102(2) 0.55580(9) 0.0534(6) Uani d . 1 . .
C C6 0.7810(2) 0.3201(2) 0.52706(8) 0.0463(5) Uani d . 1 . .
C C7 0.8646(2) 0.3213(2) 0.49286(8) 0.0487(6) Uani d . 1 . .
H H7 0.9159 0.2530 0.4880 0.058 Uiso calc R 1 . .
C C8 0.8716(2) 0.4248(2) 0.46597(7) 0.0412(5) Uani d . 1 . .
C C9 0.7944(2) 0.5249(2) 0.47579(8) 0.0459(5) Uani d . 1 . .
H H9 0.7971 0.5964 0.4590 0.055 Uiso calc R 1 . .
C C10 0.7135(2) 0.5180(2) 0.51051(8) 0.0432(5) Uani d . 1 . .
C C11 0.6290(2) 0.6236(2) 0.52240(8) 0.0472(6) Uani d . 1 . .
C C12 0.6129(3) 0.7268(3) 0.49576(11) 0.0631(7) Uani d . 1 . .
H H12 0.6549 0.7329 0.4695 0.076 Uiso calc R 1 . .
C C13 0.5341(3) 0.8211(3) 0.50828(13) 0.0785(9) Uani d . 1 . .
H H13 0.5232 0.8918 0.4909 0.094 Uiso calc R 1 . .
C C14 0.4719(3) 0.8092(3) 0.54682(13) 0.0810(10) Uani d . 1 . .
H H14 0.4186 0.8714 0.5563 0.097 Uiso calc R 1 . .
C C15 0.4906(3) 0.7035(3) 0.57070(12) 0.0805(10) Uani d . 1 . .
H H15 0.4477 0.6950 0.5966 0.097 Uiso calc R 1 . .
C C16 0.9562(2) 0.4271(2) 0.42791(8) 0.0442(5) Uani d . 1 . .
C C17 1.0168(4) 0.3227(3) 0.41471(11) 0.0782(10) Uani d . 1 . .
H H17 1.0084 0.2507 0.4307 0.094 Uiso calc R 1 . .
C C18 1.0903(4) 0.3227(3) 0.37802(12) 0.0806(10) Uani d . 1 . .
H H18 1.1317 0.2510 0.3703 0.097 Uiso calc R 1 . .
C C19 1.1035(3) 0.4254(3) 0.35296(9) 0.0544(6) Uani d . 1 . .
C C20 1.0478(3) 0.5310(3) 0.36688(10) 0.0680(8) Uani d . 1 . .
H H20 1.0580 0.6030 0.3510 0.082 Uiso calc R 1 . .
C C21 0.9763(3) 0.5325(3) 0.40425(10) 0.0601(7) Uani d . 1 . .
H H21 0.9415 0.6059 0.4134 0.072 Uiso calc R 1 . .
C C22 1.1736(3) 0.4222(3) 0.31074(10) 0.0654(8) Uani d . 1 . .
H H22A 1.1898 0.3384 0.3023 0.078 Uiso calc R 1 . .
H H22B 1.1186 0.4611 0.2857 0.078 Uiso calc R 1 . .
C C23 0.6229(3) 0.5043(3) 0.71396(8) 0.0558(7) Uani d . 1 . .
C C24 0.6558(4) 0.5487(3) 0.75690(10) 0.0733(9) Uani d . 1 . .
H H24 0.7364 0.5895 0.7645 0.088 Uiso calc R 1 . .
C C25 0.5659(4) 0.5321(4) 0.78984(11) 0.0891(11) Uani d . 1 . .
H H25 0.5892 0.5605 0.8192 0.107 Uiso calc R 1 . .
C C26 0.4473(4) 0.4757(4) 0.77919(11) 0.0804(10) Uani d . 1 . .
H H26 0.3892 0.4669 0.8012 0.097 Uiso calc R 1 . .
C C27 0.4105(3) 0.4299(3) 0.73521(10) 0.0609(7) Uani d . 1 . .
C C28 0.2875(3) 0.3705(3) 0.72234(11) 0.0717(9) Uani d . 1 . .
H H28 0.2256 0.3621 0.7431 0.086 Uiso calc R 1 . .
C C29 0.2598(3) 0.3259(3) 0.67989(12) 0.0744(9) Uani d . 1 . .
H H29 0.1796 0.2853 0.6713 0.089 Uiso calc R 1 . .
C C30 0.3534(3) 0.3414(3) 0.64886(10) 0.0710(8) Uani d . 1 . .
H H30 0.3333 0.3094 0.6198 0.085 Uiso calc R 1 . .
C C31 0.4993(3) 0.4438(2) 0.70169(9) 0.0511(6) Uani d . 1 . .
C C32 0.1542(7) 0.7098(6) 0.7540(3) 0.163(2) Uani d . 1 . .
H H32A 0.0821 0.7381 0.7698 0.244 Uiso calc R 1 . .
H H32B 0.2378 0.7227 0.7726 0.244 Uiso calc R 1 . .
H H32C 0.1429 0.6243 0.7475 0.244 Uiso calc R 1 . .
C C33 0.2519(5) 0.7433(6) 0.6824(2) 0.160(3) Uani d . 1 . .
H H33A 0.2429 0.7970 0.6566 0.241 Uiso calc R 1 . .
H H33B 0.2373 0.6606 0.6723 0.241 Uiso calc R 1 . .
H H33C 0.3403 0.7509 0.6983 0.241 Uiso calc R 1 . .
C C34 0.0645(5) 0.8613(4) 0.70234(18) 0.1072(14) Uani d . 1 . .
H H34 0.0688 0.9030 0.6752 0.129 Uiso calc R 1 . .
Cl Cl1 0.17980(9) 0.06784(7) 0.58331(3) 0.0737(2) Uani d . 1 . .
N N1 0.7077(3) 0.2271(2) 0.59336(8) 0.0769(8) Uani d . 1 . .
N N2 0.7070(2) 0.41714(18) 0.53544(7) 0.0451(5) Uani d . 1 . .
N N3 0.5667(3) 0.6108(2) 0.55944(8) 0.0645(6) Uani d . 1 . .
N N4 0.4683(2) 0.3990(2) 0.65858(7) 0.0567(6) Uani d . 1 . .
N N5 0.1541(4) 0.7757(4) 0.71246(16) 0.1093(11) Uani d . 1 . .
O O1 0.70259(19) 0.5143(2) 0.67959(6) 0.0649(5) Uani d . 1 . .
O O2 0.3231(3) 0.0703(3) 0.58888(11) 0.1059(9) Uani d . 1 . .
O O3 0.1299(4) -0.0427(3) 0.56646(13) 0.1260(12) Uani d . 1 . .
O O4 0.1325(5) 0.0871(4) 0.62572(16) 0.180(2) Uani d . 1 . .
O O5 0.1337(3) 0.1632(3) 0.55563(17) 0.1655(18) Uani d . 1 . .
O O6 -0.0233(4) 0.8916(3) 0.72468(14) 0.1380(13) Uani d . 1 . .

loop_
_atom_site_aniso_label
_atom_site_aniso_U_11
_atom_site_aniso_U_22
_atom_site_aniso_U_33
_atom_site_aniso_U_12
_atom_site_aniso_U_13
_atom_site_aniso_U_23
Ag1 0.08213(18) 0.08620(19) 0.04559(13) -0.00483(12) 0.03491(11) -0.00590(10)
C1 0.160(4) 0.082(2) 0.082(2) 0.015(3) 0.077(3) 0.026(2)
C2 0.158(4) 0.078(3) 0.100(3) 0.021(3) 0.076(3) 0.040(2)
C3 0.107(3) 0.068(2) 0.106(3) 0.0214(19) 0.055(2) 0.028(2)
C4 0.081(2) 0.0640(19) 0.0718(19) 0.0146(15) 0.0415(17) 0.0185(14)
C5 0.0590(15) 0.0576(16) 0.0474(14) 0.0007(12) 0.0221(12) 0.0081(12)
C6 0.0492(13) 0.0519(14) 0.0403(12) -0.0003(11) 0.0156(10) 0.0025(10)
C7 0.0544(14) 0.0475(14) 0.0483(13) 0.0059(11) 0.0227(11) 0.0026(11)
C8 0.0407(12) 0.0509(13) 0.0337(11) -0.0011(10) 0.0109(9) -0.0006(9)
C9 0.0505(14) 0.0482(13) 0.0409(12) 0.0029(11) 0.0134(10) 0.0034(10)
C10 0.0427(13) 0.0500(14) 0.0383(12) -0.0016(10) 0.0108(10) -0.0037(10)
C11 0.0426(13) 0.0541(14) 0.0464(13) -0.0006(11) 0.0120(10) -0.0076(11)
C12 0.0659(17) 0.0560(17) 0.0712(18) 0.0059(14) 0.0245(14) -0.0010(14)
C13 0.082(2) 0.0589(19) 0.100(3) 0.0136(16) 0.0305(19) -0.0012(17)
C14 0.077(2) 0.074(2) 0.097(3) 0.0214(18) 0.0289(19) -0.0159(19)
C15 0.081(2) 0.092(3) 0.076(2) 0.0163(19) 0.0429(17) -0.0136(19)
C16 0.0448(12) 0.0531(14) 0.0370(11) 0.0004(11) 0.0143(10) -0.0004(10)
C17 0.110(3) 0.0582(18) 0.078(2) 0.0189(17) 0.0595(19) 0.0140(15)
C18 0.111(3) 0.0619(19) 0.081(2) 0.0178(18) 0.062(2) 0.0014(16)
C19 0.0544(15) 0.0674(17) 0.0453(13) -0.0058(13) 0.0220(11) -0.0067(12)
C20 0.082(2) 0.0683(18) 0.0608(17) 0.0028(16) 0.0380(16) 0.0150(14)
C21 0.0707(18) 0.0545(15) 0.0611(16) 0.0067(13) 0.0331(14) 0.0062(13)
C22 0.0670(18) 0.084(2) 0.0498(15) -0.0139(15) 0.0280(13) -0.0125(14)
C23 0.0615(16) 0.0705(18) 0.0409(13) 0.0039(13) 0.0286(12) -0.0040(12)
C24 0.081(2) 0.094(2) 0.0510(16) -0.0151(17) 0.0307(15) -0.0187(15)
C25 0.103(3) 0.122(3) 0.0496(17) -0.020(2) 0.0410(18) -0.0262(18)
C26 0.092(2) 0.103(3) 0.0559(17) -0.009(2) 0.0482(17) -0.0122(17)
C27 0.0656(17) 0.0709(18) 0.0523(15) 0.0054(14) 0.0329(13) 0.0022(13)
C28 0.070(2) 0.083(2) 0.069(2) 0.0011(16) 0.0406(16) 0.0095(17)
C29 0.0655(19) 0.089(2) 0.071(2) -0.0088(17) 0.0203(15) 0.0065(17)
C30 0.072(2) 0.094(2) 0.0502(16) -0.0101(17) 0.0173(14) -0.0025(15)
C31 0.0598(16) 0.0558(15) 0.0426(13) 0.0086(12) 0.0269(12) 0.0015(10)
C32 0.172(6) 0.138(5) 0.174(6) 0.005(4) 0.000(5) 0.008(5)
C33 0.113(4) 0.151(5) 0.228(7) 0.012(4) 0.065(4) -0.052(5)
C34 0.103(3) 0.095(3) 0.132(4) -0.008(3) 0.045(3) -0.008(3)
Cl1 0.0887(6) 0.0615(5) 0.0756(5) -0.0031(4) 0.0286(4) -0.0032(4)
N1 0.108(2) 0.0706(17) 0.0612(15) 0.0056(15) 0.0482(15) 0.0132(12)
N2 0.0458(11) 0.0533(12) 0.0384(10) -0.0010(9) 0.0137(8) 0.0005(9)
N3 0.0684(15) 0.0729(16) 0.0570(14) 0.0133(12) 0.0274(12) -0.0021(12)
N4 0.0608(14) 0.0696(15) 0.0431(11) -0.0014(11) 0.0212(10) 0.0008(10)
N5 0.099(3) 0.094(3) 0.138(3) -0.003(2) 0.024(2) -0.016(2)
O1 0.0634(12) 0.0923(15) 0.0450(10) -0.0149(10) 0.0314(9) -0.0126(10)
O2 0.0906(19) 0.113(2) 0.115(2) 0.0127(15) 0.0156(16) 0.0025(16)
O3 0.158(3) 0.0764(18) 0.151(3) -0.0307(19) 0.051(2) -0.0370(19)
O4 0.185(4) 0.239(5) 0.130(3) -0.052(3) 0.081(3) -0.081(3)
O5 0.091(2) 0.121(3) 0.284(5) 0.0051(19) 0.021(3) 0.105(3)
O6 0.125(3) 0.140(3) 0.165(3) 0.011(2) 0.082(2) -0.011(2)

loop_
_atom_type_symbol
_atom_type_description
_atom_type_scat_dispersion_real
_atom_type_scat_dispersion_imag
_atom_type_scat_source
C C 0.0033 0.0016 'International Tables Vol C Tables 4.2.6.8 and 6.1.1.4'
H H 0.0000 0.0000 'International Tables Vol C Tables 4.2.6.8 and 6.1.1.4'
N N 0.0061 0.0033 'International Tables Vol C Tables 4.2.6.8 and 6.1.1.4'
O O 0.0106 0.0060 'International Tables Vol C Tables 4.2.6.8 and 6.1.1.4'
Cl Cl 0.1484 0.1585 'International Tables Vol C Tables 4.2.6.8 and 6.1.1.4'
Ag Ag -0.8971 1.1015 'International Tables Vol C Tables 4.2.6.8 and 6.1.1.4'

loop_
_geom_angle_atom_site_label_1
_geom_angle_atom_site_label_2
_geom_angle_atom_site_label_3
_geom_angle_site_symmetry_1
_geom_angle_site_symmetry_3
_geom_angle
_geom_angle_publ_flag
N4 Ag1 N2 . . 167.56(8) ?
N4 Ag1 N3 . . 115.30(8) ?
N2 Ag1 N3 . . 68.62(7) ?
N4 Ag1 N1 . . 106.16(8) ?
N2 Ag1 N1 . . 68.55(7) ?
N3 Ag1 N1 . . 137.12(7) ?
N4 Ag1 O1 . . 66.35(7) ?
N2 Ag1 O1 . . 125.64(6) ?
N3 Ag1 O1 . . 98.95(8) ?
N1 Ag1 O1 . . 107.45(9) ?
N1 C1 C2 . . 123.4(3) ?
N1 C1 H1 . . 118.3 ?
C2 C1 H1 . . 118.3 ?
C1 C2 C3 . . 118.9(3) ?
C1 C2 H2 . . 120.5 ?
C3 C2 H2 . . 120.5 ?
C2 C3 C4 . . 118.7(3) ?
C2 C3 H3 . . 120.7 ?
C4 C3 H3 . . 120.7 ?
C5 C4 C3 . . 119.6(3) ?
C5 C4 H4 . . 120.2 ?
C3 C4 H4 . . 120.2 ?
N1 C5 C4 . . 121.4(2) ?
N1 C5 C6 . . 116.3(2) ?
C4 C5 C6 . . 122.3(2) ?
N2 C6 C7 . . 121.6(2) ?
N2 C6 C5 . . 116.5(2) ?
C7 C6 C5 . . 121.8(2) ?
C6 C7 C8 . . 120.1(2) ?
C6 C7 H7 . . 120.0 ?
C8 C7 H7 . . 120.0 ?
C7 C8 C9 . . 117.0(2) ?
C7 C8 C16 . . 121.3(2) ?
C9 C8 C16 . . 121.7(2) ?
C10 C9 C8 . . 120.1(2) ?
C10 C9 H9 . . 119.9 ?
C8 C9 H9 . . 119.9 ?
N2 C10 C9 . . 121.8(2) ?
N2 C10 C11 . . 116.2(2) ?
C9 C10 C11 . . 122.0(2) ?
N3 C11 C12 . . 121.5(2) ?
N3 C11 C10 . . 116.5(2) ?
C12 C11 C10 . . 122.0(2) ?
C11 C12 C13 . . 119.5(3) ?
C11 C12 H12 . . 120.2 ?
C13 C12 H12 . . 120.2 ?
C14 C13 C12 . . 119.1(3) ?
C14 C13 H13 . . 120.5 ?
C12 C13 H13 . . 120.5 ?
C15 C14 C13 . . 117.8(3) ?
C15 C14 H14 . . 121.1 ?
C13 C14 H14 . . 121.1 ?
N3 C15 C14 . . 124.4(3) ?
N3 C15 H15 . . 117.8 ?
C14 C15 H15 . . 117.8 ?
C17 C16 C21 . . 117.1(2) ?
C17 C16 C8 . . 120.9(2) ?
C21 C16 C8 . . 122.0(2) ?
C16 C17 C18 . . 121.3(3) ?
C16 C17 H17 . . 119.3 ?
C18 C17 H17 . . 119.3 ?
C19 C18 C17 . . 121.6(3) ?
C19 C18 H18 . . 119.2 ?
C17 C18 H18 . . 119.2 ?
C18 C19 C20 . . 117.6(2) ?
C18 C19 C22 . . 121.2(3) ?
C20 C19 C22 . . 121.2(3) ?
C19 C20 C21 . . 121.2(3) ?
C19 C20 H20 . . 119.4 ?
C21 C20 H20 . . 119.4 ?
C16 C21 C20 . . 121.1(3) ?
C16 C21 H21 . . 119.5 ?
C20 C21 H21 . . 119.5 ?
O1 C22 C19 3_766 . 107.7(2) ?
O1 C22 H22A 3_766 . 110.2 ?
C19 C22 H22A . . 110.2 ?
O1 C22 H22B 3_766 . 110.2 ?
C19 C22 H22B . . 110.2 ?
H22A C22 H22B . . 108.5 ?
C24 C23 O1 . . 124.4(3) ?
C24 C23 C31 . . 120.9(2) ?
O1 C23 C31 . . 114.7(2) ?
C23 C24 C25 . . 119.5(3) ?
C23 C24 H24 . . 120.3 ?
C25 C24 H24 . . 120.3 ?
C26 C25 C24 . . 121.1(3) ?
C26 C25 H25 . . 119.5 ?
C24 C25 H25 . . 119.5 ?
C25 C26 C27 . . 120.7(3) ?
C25 C26 H26 . . 119.7 ?
C27 C26 H26 . . 119.7 ?
C26 C27 C28 . . 122.9(3) ?
C26 C27 C31 . . 119.5(3) ?
C28 C27 C31 . . 117.6(3) ?
C29 C28 C27 . . 119.9(3) ?
C29 C28 H28 . . 120.1 ?
C27 C28 H28 . . 120.1 ?
C28 C29 C30 . . 119.2(3) ?
C28 C29 H29 . . 120.4 ?
C30 C29 H29 . . 120.4 ?
N4 C30 C29 . . 123.6(3) ?
N4 C30 H30 . . 118.2 ?
C29 C30 H30 . . 118.2 ?
N4 C31 C23 . . 120.2(2) ?
N4 C31 C27 . . 121.5(3) ?
C23 C31 C27 . . 118.3(2) ?
N5 C32 H32A . . 109.5 ?
N5 C32 H32B . . 109.5 ?
H32A C32 H32B . . 109.5 ?
N5 C32 H32C . . 109.5 ?
H32A C32 H32C . . 109.5 ?
H32B C32 H32C . . 109.5 ?
N5 C33 H33A . . 109.5 ?
N5 C33 H33B . . 109.5 ?
H33A C33 H33B . . 109.5 ?
N5 C33 H33C . . 109.5 ?
H33A C33 H33C . . 109.5 ?
H33B C33 H33C . . 109.5 ?
O6 C34 N5 . . 126.6(5) ?
O6 C34 H34 . . 116.7 ?
N5 C34 H34 . . 116.7 ?
O5 Cl1 O3 . . 111.6(3) ?
O5 Cl1 O4 . . 107.0(3) ?
O3 Cl1 O4 . . 107.9(2) ?
O5 Cl1 O2 . . 108.57(19) ?
O3 Cl1 O2 . . 112.1(2) ?
O4 Cl1 O2 . . 109.6(2) ?
C1 N1 C5 . . 117.9(3) ?
C1 N1 Ag1 . . 123.7(2) ?
C5 N1 Ag1 . . 117.28(18) ?
C10 N2 C6 . . 119.36(19) ?
C10 N2 Ag1 . . 119.76(15) ?
C6 N2 Ag1 . . 119.77(15) ?
C11 N3 C15 . . 117.7(3) ?
C11 N3 Ag1 . . 117.99(18) ?
C15 N3 Ag1 . . 124.3(2) ?
C30 N4 C31 . . 118.2(2) ?
C30 N4 Ag1 . . 118.02(19) ?
C31 N4 Ag1 . . 123.75(18) ?
C34 N5 C32 . . 119.4(5) ?
C34 N5 C33 . . 122.2(5) ?
C32 N5 C33 . . 118.4(5) ?
C23 O1 C22 . 3_766 117.5(2) ?
C23 O1 Ag1 . . 114.95(16) ?
C22 O1 Ag1 3_766 . 127.44(14) ?

loop_
_geom_bond_atom_site_label_1
_geom_bond_atom_site_label_2
_geom_bond_site_symmetry_2
_geom_bond_distance
_geom_bond_publ_flag
Ag1 O1 . 2.5995(19) y
Ag1 N1 . 2.434(3) y
Ag1 N2 . 2.3572(19) y
Ag1 N3 . 2.414(3) y
Ag1 N4 . 2.275(2) y
C1 N1 . 1.338(4) ?
C1 C2 . 1.361(5) ?
C1 H1 . 0.9300 ?
C2 C3 . 1.363(5) ?
C2 H2 . 0.9300 ?
C3 C4 . 1.382(4) ?
C3 H3 . 0.9300 ?
C4 C5 . 1.377(4) ?
C4 H4 . 0.9300 ?
C5 N1 . 1.341(3) ?
C5 C6 . 1.489(3) ?
C6 N2 . 1.338(3) ?
C6 C7 . 1.392(3) ?
C7 C8 . 1.392(3) ?
C7 H7 . 0.9300 ?
C8 C9 . 1.395(3) ?
C8 C16 . 1.491(3) ?
C9 C10 . 1.387(3) ?
C9 H9 . 0.9300 ?
C10 N2 . 1.335(3) ?
C10 C11 . 1.501(3) ?
C11 N3 . 1.335(3) ?
C11 C12 . 1.378(4) ?
C12 C13 . 1.380(4) ?
C12 H12 . 0.9300 ?
C13 C14 . 1.372(5) ?
C13 H13 . 0.9300 ?
C14 C15 . 1.359(5) ?
C14 H14 . 0.9300 ?
C15 N3 . 1.337(4) ?
C15 H15 . 0.9300 ?
C16 C17 . 1.374(4) ?
C16 C21 . 1.379(4) ?
C17 C18 . 1.385(4) ?
C17 H17 . 0.9300 ?
C18 C19 . 1.363(4) ?
C18 H18 . 0.9300 ?
C19 C20 . 1.370(4) ?
C19 C22 . 1.508(3) ?
C20 C21 . 1.390(4) ?
C20 H20 . 0.9300 ?
C21 H21 . 0.9300 ?
C22 O1 3_766 1.426(3) ?
C22 H22A . 0.9700 ?
C22 H22B . 0.9700 ?
C23 C24 . 1.367(4) ?
C23 O1 . 1.373(3) ?
C23 C31 . 1.418(4) ?
C24 C25 . 1.419(4) ?
C24 H24 . 0.9300 ?
C25 C26 . 1.347(5) ?
C25 H25 . 0.9300 ?
C26 C27 . 1.406(4) ?
C26 H26 . 0.9300 ?
C27 C28 . 1.410(5) ?
C27 C31 . 1.421(3) ?
C28 C29 . 1.348(5) ?
C28 H28 . 0.9300 ?
C29 C30 . 1.402(4) ?
C29 H29 . 0.9300 ?
C30 N4 . 1.318(4) ?
C30 H30 . 0.9300 ?
C31 N4 . 1.371(3) ?
C32 N5 . 1.428(7) ?
C32 H32A . 0.9600 ?
C32 H32B . 0.9600 ?
C32 H32C . 0.9600 ?
C33 N5 . 1.448(6) ?
C33 H33A . 0.9600 ?
C33 H33B . 0.9600 ?
C33 H33C . 0.9600 ?
C34 O6 . 1.211(5) ?
C34 N5 . 1.310(6) ?
C34 H34 . 0.9300 ?
Cl1 O5 . 1.375(3) ?
Cl1 O3 . 1.382(3) ?
Cl1 O4 . 1.412(4) ?
Cl1 O2 . 1.432(3) ?
O1 C22 3_766 1.426(4) ?

loop_
_geom_hbond_atom_site_label_D
_geom_hbond_atom_site_label_H
_geom_hbond_atom_site_label_A
_geom_hbond_site_symmetry_A
_geom_hbond_distance_DH
_geom_hbond_distance_HA
_geom_hbond_distance_DA
_geom_hbond_angle_DHA
_geom_hbond_publ_flag
C4 H4 O3 3_656 0.93 2.57 3.450(5) 158 y
C12 H12 O5 3_666 0.93 2.60 3.344(5) 138 y
C28 H28 O6 2_546 0.93 2.37 3.250(5) 158 y
C29 H29 O4 . 0.93 2.57 3.252(6) 130 y

loop_
_geom_torsion_atom_site_label_1
_geom_torsion_atom_site_label_2
_geom_torsion_atom_site_label_3
_geom_torsion_atom_site_label_4
_geom_torsion_site_symmetry_1
_geom_torsion_site_symmetry_2
_geom_torsion_site_symmetry_3
_geom_torsion_site_symmetry_4
_geom_torsion
_geom_torsion_publ_flag
N1 C1 C2 C3 . . . . -2.1(8) ?
C1 C2 C3 C4 . . . . 0.6(7) ?
C2 C3 C4 C5 . . . . 0.8(6) ?
C3 C4 C5 N1 . . . . -1.0(5) ?
C3 C4 C5 C6 . . . . -178.9(3) ?
N1 C5 C6 N2 . . . . -14.4(4) ?
C4 C5 C6 N2 . . . . 163.7(3) ?
N1 C5 C6 C7 . . . . 166.4(3) ?
C4 C5 C6 C7 . . . . -15.5(4) ?
N2 C6 C7 C8 . . . . -0.8(4) ?
C5 C6 C7 C8 . . . . 178.4(2) ?
C6 C7 C8 C9 . . . . 1.4(4) ?
C6 C7 C8 C16 . . . . -177.6(2) ?
C7 C8 C9 C10 . . . . -1.1(4) ?
C16 C8 C9 C10 . . . . 177.9(2) ?
C8 C9 C10 N2 . . . . 0.2(4) ?
C8 C9 C10 C11 . . . . 179.8(2) ?
N2 C10 C11 N3 . . . . 6.6(3) ?
C9 C10 C11 N3 . . . . -173.0(2) ?
N2 C10 C11 C12 . . . . -171.3(2) ?
C9 C10 C11 C12 . . . . 9.0(4) ?
N3 C11 C12 C13 . . . . 2.1(5) ?
C10 C11 C12 C13 . . . . 180.0(3) ?
C11 C12 C13 C14 . . . . -0.8(5) ?
C12 C13 C14 C15 . . . . -0.5(6) ?
C13 C14 C15 N3 . . . . 0.7(6) ?
C7 C8 C16 C17 . . . . 8.0(4) ?
C9 C8 C16 C17 . . . . -170.9(3) ?
C7 C8 C16 C21 . . . . -172.5(3) ?
C9 C8 C16 C21 . . . . 8.6(4) ?
C21 C16 C17 C18 . . . . -2.6(5) ?
C8 C16 C17 C18 . . . . 176.9(3) ?
C16 C17 C18 C19 . . . . -1.3(6) ?
C17 C18 C19 C20 . . . . 3.7(6) ?
C17 C18 C19 C22 . . . . -174.7(3) ?
C18 C19 C20 C21 . . . . -2.3(5) ?
C22 C19 C20 C21 . . . . 176.2(3) ?
C17 C16 C21 C20 . . . . 4.0(5) ?
C8 C16 C21 C20 . . . . -175.5(3) ?
C19 C20 C21 C16 . . . . -1.6(5) ?
C18 C19 C22 O1 . . . 3_766 -109.7(3) ?
C20 C19 C22 O1 . . . 3_766 72.0(4) ?
O1 C23 C24 C25 . . . . -179.4(3) ?
C31 C23 C24 C25 . . . . 1.1(5) ?
C23 C24 C25 C26 . . . . -1.5(6) ?
C24 C25 C26 C27 . . . . 1.1(6) ?
C25 C26 C27 C28 . . . . -179.8(4) ?
C25 C26 C27 C31 . . . . -0.2(5) ?
C26 C27 C28 C29 . . . . -178.3(3) ?
C31 C27 C28 C29 . . . . 2.1(5) ?
C27 C28 C29 C30 . . . . -1.2(5) ?
C28 C29 C30 N4 . . . . -0.7(6) ?
C24 C23 C31 N4 . . . . -179.5(3) ?
O1 C23 C31 N4 . . . . 1.0(4) ?
C24 C23 C31 C27 . . . . -0.3(4) ?
O1 C23 C31 C27 . . . . -179.8(2) ?
C26 C27 C31 N4 . . . . 179.0(3) ?
C28 C27 C31 N4 . . . . -1.3(4) ?
C26 C27 C31 C23 . . . . -0.2(4) ?
C28 C27 C31 C23 . . . . 179.4(3) ?
C2 C1 N1 C5 . . . . 2.0(7) ?
C2 C1 N1 Ag1 . . . . 169.7(4) ?
C4 C5 N1 C1 . . . . -0.4(5) ?
C6 C5 N1 C1 . . . . 177.7(3) ?
C4 C5 N1 Ag1 . . . . -168.9(2) ?
C6 C5 N1 Ag1 . . . . 9.2(3) ?
N4 Ag1 N1 C1 . . . . -1.9(4) ?
N2 Ag1 N1 C1 . . . . -170.0(4) ?
N3 Ag1 N1 C1 . . . . -166.9(3) ?
O1 Ag1 N1 C1 . . . . 67.8(4) ?
N4 Ag1 N1 C5 . . . . 165.8(2) ?
N2 Ag1 N1 C5 . . . . -2.3(2) ?
N3 Ag1 N1 C5 . . . . 0.9(3) ?
O1 Ag1 N1 C5 . . . . -124.5(2) ?
C9 C10 N2 C6 . . . . 0.5(4) ?
C11 C10 N2 C6 . . . . -179.2(2) ?
C9 C10 N2 Ag1 . . . . 168.45(18) ?
C11 C10 N2 Ag1 . . . . -11.2(3) ?
C7 C6 N2 C10 . . . . -0.2(4) ?
C5 C6 N2 C10 . . . . -179.4(2) ?
C7 C6 N2 Ag1 . . . . -168.13(19) ?
C5 C6 N2 Ag1 . . . . 12.7(3) ?
N4 Ag1 N2 C10 . . . . 119.3(4) ?
N3 Ag1 N2 C10 . . . . 8.49(18) ?
N1 Ag1 N2 C10 . . . . -173.8(2) ?
O1 Ag1 N2 C10 . . . . -77.2(2) ?
N4 Ag1 N2 C6 . . . . -72.7(4) ?
N3 Ag1 N2 C6 . . . . 176.4(2) ?
N1 Ag1 N2 C6 . . . . -5.86(18) ?
O1 Ag1 N2 C6 . . . . 90.73(19) ?
C12 C11 N3 C15 . . . . -1.9(4) ?
C10 C11 N3 C15 . . . . -179.9(3) ?
C12 C11 N3 Ag1 . . . . 178.9(2) ?
C10 C11 N3 Ag1 . . . . 0.9(3) ?
C14 C15 N3 C11 . . . . 0.5(5) ?
C14 C15 N3 Ag1 . . . . 179.7(3) ?
N4 Ag1 N3 C11 . . . . -171.7(2) ?
N2 Ag1 N3 C11 . . . . -4.6(2) ?
N1 Ag1 N3 C11 . . . . -7.7(3) ?
O1 Ag1 N3 C11 . . . . 120.3(2) ?
N4 Ag1 N3 C15 . . . . 9.1(3) ?
N2 Ag1 N3 C15 . . . . 176.3(3) ?
N1 Ag1 N3 C15 . . . . 173.1(3) ?
O1 Ag1 N3 C15 . . . . -58.9(3) ?
C29 C30 N4 C31 . . . . 1.5(5) ?
C29 C30 N4 Ag1 . . . . -176.6(3) ?
C23 C31 N4 C30 . . . . 178.8(3) ?
C27 C31 N4 C30 . . . . -0.4(4) ?
C23 C31 N4 Ag1 . . . . -3.3(3) ?
C27 C31 N4 Ag1 . . . . 177.55(19) ?
N2 Ag1 N4 C30 . . . . -14.0(5) ?
N3 Ag1 N4 C30 . . . . 91.7(2) ?
N1 Ag1 N4 C30 . . . . -77.0(2) ?
O1 Ag1 N4 C30 . . . . -179.3(3) ?
N2 Ag1 N4 C31 . . . . 168.1(3) ?
N3 Ag1 N4 C31 . . . . -86.2(2) ?
N1 Ag1 N4 C31 . . . . 105.0(2) ?
O1 Ag1 N4 C31 . . . . 2.70(19) ?
O6 C34 N5 C32 . . . . -1.1(8) ?
O6 C34 N5 C33 . . . . 177.5(5) ?
C24 C23 O1 C22 . . . 3_766 -1.6(4) ?
C31 C23 O1 C22 . . . 3_766 178.0(3) ?
C24 C23 O1 Ag1 . . . . -178.2(3) ?
C31 C23 O1 Ag1 . . . . 1.3(3) ?
N4 Ag1 O1 C23 . . . . -2.03(18) ?
N2 Ag1 O1 C23 . . . . -178.19(17) ?
N3 Ag1 O1 C23 . . . . 111.75(19) ?
N1 Ag1 O1 C23 . . . . -102.4(2) ?
N4 Ag1 O1 C22 . . . 3_766 -178.3(3) ?
N2 Ag1 O1 C22 . . . 3_766 5.5(3) ?
N3 Ag1 O1 C22 . . . 3_766 -64.5(2) ?
N1 Ag1 O1 C22 . . . 3_766 81.3(3) ?
